data_7233356
loop_
_publ_author_name
'Hill, Tania'
'Erasmus, Rudolph M.'
'Levendis, Demetrius C.'
'Lemmerer, Andreas'

_publ_section_title
;
 Combining two distinctive intermolecular forces in designing ternary
 co-crystals and molecular salts of 1,3,5-trinitrobenzene,
 9-anthracenecarboxylic acid and ten substituted pyridines
;
_journal_issue 35
_journal_name_full CrystEngComm
_journal_page_first 5206
_journal_paper_doi 10.1039/C9CE00093C
_journal_volume 21
_journal_year 2019
_chemical_formula_moiety 'C15 H9 O2, C6 H3 N3 O6, C5 H7 N2'
_chemical_formula_sum 'C26 H19 N5 O8'
_chemical_formula_weight 529.46
_space_group_IT_number 14
_space_group_name_Hall '-P 2ybc'
_space_group_name_H-M_alt 'P 1 21/c 1'
_symmetry_cell_setting monoclinic
_symmetry_Int_Tables_number 14
_symmetry_space_group_name_Hall '-P 2ybc'
_symmetry_space_group_name_H-M 'P 1 21/c 1'
_atom_sites_solution_hydrogens mixed
_audit_block_doi 10.5517/ccdc.csd.cc1j2t3j
_audit_conform_dict_location ftp://ftp.iucr.org/pub/cif_core.dic
_audit_conform_dict_name cif_core.dic
_audit_conform_dict_version 2.4.3
_audit_creation_date 2018-12-05T11:16:41-00:00
_audit_creation_method 'WinGX routine CIF_UPDATE'
_audit_update_record
;
2018-12-06 deposited with the CCDC.    2019-08-07 downloaded from the CCDC.
;
_cell_angle_alpha 90
_cell_angle_beta 102.600(5)
_cell_angle_gamma 90
_cell_formula_units_Z 4
_cell_length_a 6.8850(11)
_cell_length_b 13.936(2)
_cell_length_c 24.919(3)
_cell_measurement_reflns_used 9920
_cell_measurement_temperature 173(2)
_cell_measurement_theta_max 28.21
_cell_measurement_theta_min 3.13
_cell_measurement_wavelength 0.71073
_cell_volume 2333.4(6)
_computing_cell_refinement 'SAINT-Plus (Bruker, 2016)'
_computing_data_collection 'APEX3 (Bruker, 2016)'
_computing_data_reduction 'SAINT-Plus and XPREP (Bruker 2016)'
_computing_molecular_graphics
;
Ortep for Windows (Farrugia, 2012), Mercury (Macrae et al., 2006)'
;
_computing_publication_material 'WinGX publication routines (Farrugia, 2012)'
_computing_structure_refinement 'SHELXL-2017/1 (Sheldrick, 2017)'
_computing_structure_solution 'SHELXS-97 (Sheldrick, 2015)'
_diffrn_ambient_temperature 173(2)
_diffrn_measured_fraction_theta_full 0.998
_diffrn_measured_fraction_theta_max 0.951
_diffrn_measurement_device_type 'Bruker D8 Venture Photon CCD area detector'
_diffrn_measurement_method '\w scans'
_diffrn_radiation_monochromator graphite
_diffrn_radiation_probe x-ray
_diffrn_radiation_type MoK\a
_diffrn_radiation_wavelength 0.71073
_diffrn_reflns_av_R_equivalents 0.1282
_diffrn_reflns_av_unetI/netI 0.0637
_diffrn_reflns_Laue_measured_fraction_full 0.998
_diffrn_reflns_Laue_measured_fraction_max 0.951
_diffrn_reflns_limit_h_max 8
_diffrn_reflns_limit_h_min -8
_diffrn_reflns_limit_k_max 16
_diffrn_reflns_limit_k_min -16
_diffrn_reflns_limit_l_max 30
_diffrn_reflns_limit_l_min -30
_diffrn_reflns_number 29055
_diffrn_reflns_point_group_measured_fraction_full 0.998
_diffrn_reflns_point_group_measured_fraction_max 0.951
_diffrn_reflns_theta_full 25.242
_diffrn_reflns_theta_max 25.499
_diffrn_reflns_theta_min 2.907
_diffrn_standards_number 0
_exptl_absorpt_coefficient_mu 0.115
_exptl_absorpt_correction_T_max 0.9943
_exptl_absorpt_correction_T_min 0.9686
_exptl_absorpt_correction_type multi-scan
_exptl_absorpt_process_details 'SADABS (Krause et al.,2015)'
_exptl_crystal_colour orange
_exptl_crystal_density_diffrn 1.507
_exptl_crystal_density_method 'not measured'
_exptl_crystal_description needle
_exptl_crystal_F_000 1096
_exptl_crystal_size_max 0.28
_exptl_crystal_size_mid 0.12
_exptl_crystal_size_min 0.05
_refine_diff_density_max 0.525
_refine_diff_density_min -0.565
_refine_diff_density_rms 0.197
_refine_ls_extinction_method none
_refine_ls_goodness_of_fit_ref 1.007
_refine_ls_hydrogen_treatment mixed
_refine_ls_matrix_type full
_refine_ls_number_constraints 0
_refine_ls_number_parameters 365
_refine_ls_number_reflns 4373
_refine_ls_number_restraints 0
_refine_ls_restrained_S_all 1.007
_refine_ls_R_factor_all 0.108
_refine_ls_R_factor_gt 0.0853
_refine_ls_shift/su_max 0.04
_refine_ls_shift/su_mean 0.002
_refine_ls_structure_factor_coef Fsqd
_refine_ls_weighting_details 'w=1/[\s^2^(Fo^2^)+(0.1386P)^2^+7.3608P] where P=(Fo^2^+2Fc^2^)/3'
_refine_ls_weighting_scheme calc
_refine_ls_wR_factor_gt 0.253
_refine_ls_wR_factor_ref 0.2734
_reflns_Friedel_coverage 0
_reflns_number_gt 3366
_reflns_number_total 4373
_reflns_threshold_expression 'I > 2\s(I)'
_cod_data_source_file c9ce00093c2.cif
_cod_data_source_block 2
_cod_depositor_comments 'Adding full bibliography for 7233356--7233365.cif.'
_cod_original_sg_symbol_H-M 'P 21/c'
_cod_database_code 7233356
_shelx_estimated_absorpt_t_min 0.969
_shelx_estimated_absorpt_t_max 0.994

loop_
_symmetry_equiv_pos_as_xyz
'x, y, z'
'-x, y+1/2, -z+1/2'
'-x, -y, -z'
'x, -y-1/2, z-1/2'

loop_
_atom_site_label
_atom_site_type_symbol
_atom_site_fract_x
_atom_site_fract_y
_atom_site_fract_z
_atom_site_U_iso_or_equiv
_atom_site_adp_type
_atom_site_occupancy
_atom_site_site_symmetry_order
_atom_site_calc_flag
_atom_site_refinement_flags_posn
_atom_site_refinement_flags_adp
C1 C 0.8605(7) 0.3355(3) 0.6856(2) 0.0319(10) Uani 1 1 d . .
C2 C 0.8632(7) 0.3186(4) 0.7401(2) 0.0338(11) Uani 1 1 d . .
H2 H 0.882542 0.368942 0.766473 0.041 Uiso 1 1 calc R U
C3 C 0.8363(7) 0.2248(4) 0.75464(19) 0.0331(11) Uani 1 1 d . .
C4 C 0.8103(7) 0.1504(4) 0.7180(2) 0.0345(11) Uani 1 1 d . .
H4A H 0.793965 0.086273 0.729209 0.041 Uiso 1 1 calc R U
C5 C 0.8088(7) 0.1731(3) 0.6635(2) 0.0324(11) Uani 1 1 d . .
C6 C 0.8339(7) 0.2652(3) 0.6462(2) 0.0317(10) Uani 1 1 d . .
H6 H 0.832865 0.279325 0.608849 0.038 Uiso 1 1 calc R U
N1 N 0.8865(6) 0.4350(3) 0.66880(17) 0.0340(9) Uani 1 1 d . .
N2 N 0.8324(6) 0.2037(3) 0.81260(18) 0.0410(11) Uani 1 1 d . .
N3 N 0.7780(6) 0.0948(3) 0.62273(19) 0.0395(10) Uani 1 1 d . .
O1 O 0.9300(6) 0.4476(3) 0.62447(15) 0.0406(9) Uani 1 1 d . .
O2 O 0.8633(6) 0.4994(3) 0.70006(16) 0.0477(10) Uani 1 1 d . .
O3 O 0.8836(7) 0.2688(3) 0.84610(16) 0.0551(11) Uani 1 1 d . .
O4 O 0.7802(7) 0.1240(3) 0.82332(18) 0.0581(12) Uani 1 1 d . .
O5 O 0.7634(7) 0.0129(3) 0.63941(19) 0.0567(11) Uani 1 1 d . .
O6 O 0.7686(6) 0.1156(3) 0.57494(17) 0.0487(10) Uani 1 1 d . .
C11 C 0.3187(6) 0.2743(3) 0.62350(18) 0.0262(10) Uani 1 1 d . .
C12 C 0.3428(6) 0.2946(3) 0.67978(18) 0.0248(9) Uani 1 1 d . .
C13 C 0.3786(7) 0.3891(3) 0.70222(19) 0.0293(10) Uani 1 1 d . .
H13 H 0.387075 0.441525 0.678504 0.035 Uiso 1 1 calc R U
C14 C 0.4005(7) 0.4047(4) 0.7569(2) 0.0356(11) Uani 1 1 d . .
H14 H 0.423314 0.468159 0.770745 0.043 Uiso 1 1 calc R U
C15 C 0.3904(8) 0.3294(4) 0.7938(2) 0.0382(12) Uani 1 1 d . .
H15 H 0.408182 0.342156 0.832017 0.046 Uiso 1 1 calc R U
C16 C 0.3550(7) 0.2384(4) 0.77461(19) 0.0328(11) Uani 1 1 d . .
H16 H 0.346474 0.18789 0.79958 0.039 Uiso 1 1 calc R U
C17 C 0.3306(6) 0.2179(3) 0.7178(2) 0.0283(10) Uani 1 1 d . .
C18 C 0.2934(7) 0.1248(3) 0.6979(2) 0.0321(11) Uani 1 1 d . .
H18 H 0.284387 0.074404 0.722877 0.038 Uiso 1 1 calc R U
C19 C 0.2691(7) 0.1038(3) 0.6422(2) 0.0309(10) Uani 1 1 d . .
C20 C 0.2330(8) 0.0082(4) 0.6222(2) 0.0421(13) Uani 1 1 d . .
H20 H 0.225222 -0.042502 0.647113 0.05 Uiso 1 1 calc R U
C21 C 0.2096(8) -0.0111(4) 0.5679(3) 0.0473(14) Uani 1 1 d . .
H21 H 0.18519 -0.075064 0.555129 0.057 Uiso 1 1 calc R U
C22 C 0.2212(8) 0.0628(4) 0.5304(2) 0.0491(15) Uani 1 1 d . .
H22 H 0.206476 0.047898 0.492528 0.059 Uiso 1 1 calc R U
C23 C 0.2531(8) 0.1554(4) 0.5474(2) 0.0382(12) Uani 1 1 d . .
H23 H 0.257489 0.20437 0.5212 0.046 Uiso 1 1 calc R U
C24 C 0.2801(7) 0.1799(3) 0.6042(2) 0.0303(10) Uani 1 1 d . .
C25 C 0.3350(7) 0.3556(3) 0.58400(19) 0.0308(10) Uani 1 1 d . .
O11 O 0.4959(5) 0.4015(3) 0.59347(15) 0.0391(9) Uani 1 1 d . .
O12 O 0.1914(5) 0.3705(3) 0.54493(14) 0.0389(9) Uani 1 1 d . .
C26 C 0.3410(8) 0.6241(4) 0.5322(2) 0.0387(12) Uani 1 1 d . .
C27 C 0.3312(8) 0.7250(4) 0.5247(2) 0.0425(13) Uani 1 1 d . .
H27 H 0.212939 0.754201 0.504563 0.051 Uiso 1 1 calc R U
C28 C 0.4924(9) 0.7791(4) 0.5464(2) 0.0429(13) Uani 1 1 d . .
H28 H 0.48514 0.846749 0.54171 0.052 Uiso 1 1 calc R U
C29 C 0.6679(8) 0.7383(4) 0.5755(2) 0.0399(12) Uani 1 1 d . .
H29 H 0.780709 0.776893 0.590173 0.048 Uiso 1 1 calc R U
C30 C 0.6737(8) 0.6413(4) 0.5824(2) 0.0390(12) Uani 1 1 d . .
H30 H 0.792624 0.611524 0.601755 0.047 Uiso 1 1 calc R U
N4 N 0.5114(6) 0.5868(3) 0.56182(17) 0.0369(10) Uani 1 1 d . .
N5 N 0.1930(8) 0.5656(4) 0.5121(2) 0.0552(14) Uani 1 1 d . .
H4 H 0.512(9) 0.515(5) 0.573(3) 0.056(18) Uiso 1 1 d . .
H5A H 0.182(12) 0.499(6) 0.522(3) 0.09(2) Uiso 1 1 d . .
H5B H 0.079(9) 0.591(4) 0.490(2) 0.033(14) Uiso 1 1 d . .

loop_
_atom_site_aniso_label
_atom_site_aniso_U_11
_atom_site_aniso_U_22
_atom_site_aniso_U_33
_atom_site_aniso_U_23
_atom_site_aniso_U_13
_atom_site_aniso_U_12
C1 0.028(2) 0.031(2) 0.038(3) 0.000(2) 0.007(2) 0.0053(19)
C2 0.026(2) 0.036(3) 0.038(3) -0.005(2) 0.006(2) 0.006(2)
C3 0.030(2) 0.037(3) 0.033(3) 0.005(2) 0.009(2) 0.007(2)
C4 0.026(2) 0.032(2) 0.048(3) 0.007(2) 0.012(2) 0.005(2)
C5 0.027(2) 0.032(2) 0.040(3) -0.002(2) 0.012(2) 0.0048(19)
C6 0.027(2) 0.034(2) 0.036(3) 0.002(2) 0.010(2) 0.0063(19)
N1 0.033(2) 0.031(2) 0.040(2) -0.0011(18) 0.0113(18) 0.0035(17)
N2 0.033(2) 0.049(3) 0.041(2) 0.007(2) 0.0083(19) 0.011(2)
N3 0.036(2) 0.035(2) 0.049(3) -0.006(2) 0.014(2) 0.0024(19)
O1 0.045(2) 0.039(2) 0.042(2) 0.0031(16) 0.0181(17) 0.0009(16)
O2 0.064(3) 0.0305(19) 0.054(2) -0.0059(17) 0.026(2) 0.0025(18)
O3 0.057(3) 0.071(3) 0.035(2) -0.003(2) 0.0053(19) -0.002(2)
O4 0.083(3) 0.043(2) 0.056(3) 0.0174(19) 0.031(2) 0.016(2)
O5 0.077(3) 0.031(2) 0.073(3) -0.0047(19) 0.038(2) -0.011(2)
O6 0.057(2) 0.044(2) 0.046(2) -0.0098(18) 0.0116(19) 0.0054(19)
C11 0.020(2) 0.030(2) 0.030(2) 0.0010(18) 0.0083(17) 0.0044(18)
C12 0.020(2) 0.026(2) 0.029(2) 0.0009(18) 0.0083(17) 0.0059(17)
C13 0.026(2) 0.028(2) 0.036(3) 0.0009(19) 0.0124(19) 0.0003(18)
C14 0.030(2) 0.035(3) 0.041(3) -0.008(2) 0.007(2) -0.001(2)
C15 0.037(3) 0.050(3) 0.029(3) -0.007(2) 0.009(2) 0.004(2)
C16 0.033(2) 0.039(3) 0.028(2) 0.006(2) 0.011(2) 0.005(2)
C17 0.021(2) 0.027(2) 0.037(3) 0.0038(19) 0.0079(18) 0.0017(18)
C18 0.030(2) 0.026(2) 0.041(3) 0.004(2) 0.010(2) 0.0052(19)
C19 0.023(2) 0.026(2) 0.044(3) -0.002(2) 0.008(2) 0.0026(18)
C20 0.033(3) 0.025(2) 0.066(4) -0.004(2) 0.005(2) 0.002(2)
C21 0.039(3) 0.034(3) 0.069(4) -0.021(3) 0.011(3) -0.002(2)
C22 0.040(3) 0.058(4) 0.048(3) -0.025(3) 0.008(3) -0.002(3)
C23 0.034(3) 0.047(3) 0.035(3) -0.009(2) 0.011(2) -0.001(2)
C24 0.021(2) 0.033(2) 0.037(3) -0.005(2) 0.0062(19) 0.0035(18)
C25 0.032(3) 0.032(2) 0.029(2) 0.0034(19) 0.008(2) 0.006(2)
O11 0.0309(18) 0.0386(19) 0.048(2) 0.0153(16) 0.0095(16) -0.0025(15)
O12 0.0370(19) 0.043(2) 0.0337(19) 0.0068(15) 0.0026(16) 0.0044(16)
C26 0.039(3) 0.040(3) 0.037(3) 0.009(2) 0.010(2) 0.004(2)
C27 0.043(3) 0.038(3) 0.051(3) 0.011(2) 0.019(2) 0.012(2)
C28 0.054(3) 0.034(3) 0.047(3) 0.003(2) 0.026(3) 0.004(2)
C29 0.046(3) 0.040(3) 0.035(3) 0.000(2) 0.011(2) -0.008(2)
C30 0.038(3) 0.046(3) 0.034(3) 0.005(2) 0.010(2) 0.001(2)
N4 0.039(2) 0.038(2) 0.033(2) 0.0069(18) 0.0074(18) 0.0018(19)
N5 0.044(3) 0.046(3) 0.067(3) 0.024(3) -0.006(3) -0.004(2)

loop_
_atom_type_symbol
_atom_type_description
_atom_type_scat_dispersion_real
_atom_type_scat_dispersion_imag
_atom_type_scat_source
C C 0.0033 0.0016 'International Tables Vol C Tables 4.2.6.8 and 6.1.1.4'
H H 0 0 'International Tables Vol C Tables 4.2.6.8 and 6.1.1.4'
N N 0.0061 0.0033 'International Tables Vol C Tables 4.2.6.8 and 6.1.1.4'
O O 0.0106 0.006 'International Tables Vol C Tables 4.2.6.8 and 6.1.1.4'

loop_
_geom_angle_atom_site_label_1
_geom_angle_atom_site_label_2
_geom_angle_atom_site_label_3
_geom_angle
C6 C1 C2 123.8(5)
C6 C1 N1 118.3(4)
C2 C1 N1 117.9(4)
C1 C2 C3 116.6(5)
C1 C2 H2 121.7
C3 C2 H2 121.7
C4 C3 C2 123.3(5)
C4 C3 N2 118.2(5)
C2 C3 N2 118.4(5)
C3 C4 C5 116.8(5)
C3 C4 H4A 121.6
C5 C4 H4A 121.6
C6 C5 C4 122.8(5)
C6 C5 N3 119.0(4)
C4 C5 N3 118.2(4)
C1 C6 C5 116.7(5)
C1 C6 H6 121.7
C5 C6 H6 121.7
O1 N1 O2 124.4(4)
O1 N1 C1 117.6(4)
O2 N1 C1 118.0(4)
O4 N2 O3 125.4(5)
O4 N2 C3 117.7(5)
O3 N2 C3 116.8(5)
O6 N3 O5 124.3(5)
O6 N3 C5 117.9(4)
O5 N3 C5 117.8(5)
C12 C11 C24 120.2(4)
C12 C11 C25 119.1(4)
C24 C11 C25 120.7(4)
C11 C12 C13 123.3(4)
C11 C12 C17 119.7(4)
C13 C12 C17 117.1(4)
C14 C13 C12 120.8(4)
C14 C13 H13 119.6
C12 C13 H13 119.6
C13 C14 C15 121.8(5)
C13 C14 H14 119.1
C15 C14 H14 119.1
C16 C15 C14 119.8(5)
C16 C15 H15 120.1
C14 C15 H15 120.1
C15 C16 C17 120.9(5)
C15 C16 H16 119.6
C17 C16 H16 119.6
C18 C17 C16 121.1(4)
C18 C17 C12 119.2(4)
C16 C17 C12 119.6(4)
C19 C18 C17 121.6(4)
C19 C18 H18 119.2
C17 C18 H18 119.2
C18 C19 C20 121.3(5)
C18 C19 C24 119.4(4)
C20 C19 C24 119.3(5)
C21 C20 C19 120.6(5)
C21 C20 H20 119.7
C19 C20 H20 119.7
C20 C21 C22 120.6(5)
C20 C21 H21 119.7
C22 C21 H21 119.7
C23 C22 C21 121.0(5)
C23 C22 H22 119.5
C21 C22 H22 119.5
C22 C23 C24 120.9(5)
C22 C23 H23 119.6
C24 C23 H23 119.6
C11 C24 C23 122.5(5)
C11 C24 C19 119.9(4)
C23 C24 C19 117.6(4)
O12 C25 O11 125.4(4)
O12 C25 C11 118.2(4)
O11 C25 C11 116.4(4)
N5 C26 N4 118.7(5)
N5 C26 C27 123.6(5)
N4 C26 C27 117.7(5)
C28 C27 C26 119.2(5)
C28 C27 H27 120.4
C26 C27 H27 120.4
C27 C28 C29 121.7(5)
C27 C28 H28 119.2
C29 C28 H28 119.2
C30 C29 C28 118.1(5)
C30 C29 H29 121
C28 C29 H29 121
N4 C30 C29 120.6(5)
N4 C30 H30 119.7
C29 C30 H30 119.7
C26 N4 C30 122.6(5)
C26 N4 H4 118(4)
C30 N4 H4 119(4)
C26 N5 H5A 126(5)
C26 N5 H5B 119(3)
H5A N5 H5B 114(6)

loop_
_geom_bond_atom_site_label_1
_geom_bond_atom_site_label_2
_geom_bond_distance
C1 C6 1.372(7)
C1 C2 1.374(7)
C1 N1 1.471(6)
C2 C3 1.379(7)
C2 H2 0.95
C3 C4 1.367(7)
C3 N2 1.480(7)
C4 C5 1.394(7)
C4 H4A 0.95
C5 C6 1.376(7)
C5 N3 1.474(6)
C6 H6 0.95
N1 O1 1.218(5)
N1 O2 1.221(5)
N2 O4 1.215(6)
N2 O3 1.232(6)
N3 O6 1.214(6)
N3 O5 1.225(6)
C11 C12 1.404(6)
C11 C24 1.406(6)
C11 C25 1.521(6)
C12 C13 1.430(6)
C12 C17 1.443(6)
C13 C14 1.356(7)
C13 H13 0.95
C14 C15 1.406(8)
C14 H14 0.95
C15 C16 1.358(7)
C15 H15 0.95
C16 C17 1.418(7)
C16 H16 0.95
C17 C18 1.393(7)
C18 C19 1.391(7)
C18 H18 0.95
C19 C20 1.426(7)
C19 C24 1.436(7)
C20 C21 1.352(8)
C20 H20 0.95
C21 C22 1.405(9)
C21 H21 0.95
C22 C23 1.361(8)
C22 H22 0.95
C23 C24 1.426(7)
C23 H23 0.95
C25 O12 1.244(6)
C25 O11 1.256(6)
C26 N5 1.315(7)
C26 N4 1.346(7)
C26 C27 1.418(7)
C27 C28 1.353(8)
C27 H27 0.95
C28 C29 1.388(8)
C28 H28 0.95
C29 C30 1.362(8)
C29 H29 0.95
C30 N4 1.356(7)
C30 H30 0.95
N4 H4 1.04(7)
N5 H5A 0.97(8)
N5 H5B 0.92(6)

loop_
_geom_hbond_atom_site_label_D
_geom_hbond_atom_site_label_H
_geom_hbond_atom_site_label_A
_geom_hbond_distance_DH
_geom_hbond_distance_HA
_geom_hbond_distance_DA
_geom_hbond_angle_DHA
_geom_hbond_site_symmetry_A
_geom_hbond_publ_flag
N4 H4 O11 1.04(7) 1.67(7) 2.708(5) 174(6) . yes
N5 H5A O12 0.97(8) 1.88(9) 2.840(6) 174(7) . yes
N5 H5B O12 0.92(6) 1.96(6) 2.860(6) 168(5) 3_566 yes

loop_
_geom_torsion_atom_site_label_1
_geom_torsion_atom_site_label_2
_geom_torsion_atom_site_label_3
_geom_torsion_atom_site_label_4
_geom_torsion
C6 C1 C2 C3 -0.3(7)
N1 C1 C2 C3 179.3(4)
C1 C2 C3 C4 0.8(7)
C1 C2 C3 N2 -178.3(4)
C2 C3 C4 C5 -0.9(7)
N2 C3 C4 C5 178.1(4)
C3 C4 C5 C6 0.6(7)
C3 C4 C5 N3 -179.1(4)
C2 C1 C6 C5 0.0(7)
N1 C1 C6 C5 -179.6(4)
C4 C5 C6 C1 -0.2(7)
N3 C5 C6 C1 179.5(4)
C6 C1 N1 O1 -17.0(6)
C2 C1 N1 O1 163.4(4)
C6 C1 N1 O2 163.1(4)
C2 C1 N1 O2 -16.5(7)
C4 C3 N2 O4 -9.6(7)
C2 C3 N2 O4 169.5(5)
C4 C3 N2 O3 170.1(5)
C2 C3 N2 O3 -10.8(7)
C6 C5 N3 O6 -2.7(7)
C4 C5 N3 O6 177.0(4)
C6 C5 N3 O5 177.3(5)
C4 C5 N3 O5 -2.9(7)
C24 C11 C12 C13 -178.8(4)
C25 C11 C12 C13 1.2(6)
C24 C11 C12 C17 0.9(6)
C25 C11 C12 C17 -179.1(4)
C11 C12 C13 C14 179.9(4)
C17 C12 C13 C14 0.2(6)
C12 C13 C14 C15 0.4(7)
C13 C14 C15 C16 -0.9(8)
C14 C15 C16 C17 0.8(7)
C15 C16 C17 C18 -179.7(5)
C15 C16 C17 C12 -0.2(7)
C11 C12 C17 C18 -0.5(6)
C13 C12 C17 C18 179.2(4)
C11 C12 C17 C16 180.0(4)
C13 C12 C17 C16 -0.3(6)
C16 C17 C18 C19 180.0(4)
C12 C17 C18 C19 0.5(7)
C17 C18 C19 C20 179.4(4)
C17 C18 C19 C24 -0.8(7)
C18 C19 C20 C21 180.0(5)
C24 C19 C20 C21 0.1(7)
C19 C20 C21 C22 0.2(8)
C20 C21 C22 C23 -1.0(9)
C21 C22 C23 C24 1.4(8)
C12 C11 C24 C23 179.6(4)
C25 C11 C24 C23 -0.4(7)
C12 C11 C24 C19 -1.2(6)
C25 C11 C24 C19 178.8(4)
C22 C23 C24 C11 178.2(5)
C22 C23 C24 C19 -1.0(7)
C18 C19 C24 C11 1.2(7)
C20 C19 C24 C11 -179.0(4)
C18 C19 C24 C23 -179.6(4)
C20 C19 C24 C23 0.2(6)
C12 C11 C25 O12 -122.9(5)
C24 C11 C25 O12 57.1(6)
C12 C11 C25 O11 58.1(6)
C24 C11 C25 O11 -121.9(5)
N5 C26 C27 C28 -179.2(6)
N4 C26 C27 C28 1.0(8)
C26 C27 C28 C29 0.7(8)
C27 C28 C29 C30 -0.9(8)
C28 C29 C30 N4 -0.7(8)
N5 C26 N4 C30 177.5(5)
C27 C26 N4 C30 -2.6(8)
C29 C30 N4 C26 2.5(8)
